data_4336715
loop_
_publ_author_name
'Rodrigue Djeda'
'Christophe Desmarets'
'Lise-Marie Chamoreau'
'Yanling Li'
'Yves Journaux'
'Geoffrey Gontard'
'Hani Amouri'

_publ_contact_author
;
  Hani Amouri
;
_publ_contact_author_email hani.amouri@upmc.fr
_publ_contact_author_fax '00 33 1 44 27 38 41'
_publ_contact_author_phone '00 33 1 44 27 30 83'
_publ_section_title
;
 Meso-Helicates with Rigid Angular Tetradentate Ligand: Design, Molecular
 Structures, and Progress Towards Self-Assembly of Metal-Organic Nanotubes
;
_journal_name_full 'Inorganic Chemistry'
_journal_page_first 13042
_journal_page_last 13047
_journal_paper_doi 10.1021/ic4017195
_journal_volume 52
_journal_year 2013
_chemical_formula_moiety 'C98 H72 Co2 N12, 4(B F4), 5(C2 H3 N)'
_chemical_formula_sum 'C104 H87 B4 Co2 F16 N21'
_chemical_formula_weight 2096.05
_chemical_name_systematic
;
 ?
;
_space_group_IT_number 2
_symmetry_cell_setting triclinic
_symmetry_Int_Tables_number 2
_symmetry_space_group_name_Hall '-P 1'
_symmetry_space_group_name_H-M 'P -1'
_atom_sites_solution_hydrogens geom
_atom_sites_solution_primary direct
_atom_sites_solution_secondary difmap
_audit_creation_method SHELXL-97
_cell_angle_alpha 80.283(2)
_cell_angle_beta 82.214(2)
_cell_angle_gamma 61.5290(10)
_cell_formula_units_Z 1
_cell_length_a 12.2124(5)
_cell_length_b 12.2837(4)
_cell_length_c 20.3129(8)
_cell_measurement_reflns_used 8280
_cell_measurement_temperature 200(2)
_cell_measurement_theta_max 24.3
_cell_measurement_theta_min 2.6
_cell_volume 2634.92(17)
_computing_cell_refinement 'Bruker SAINT'
_computing_data_collection 'Bruker APEX2'
_computing_data_reduction 'Bruker SAINT'
_computing_molecular_graphics 'DIAMOND. Crystal Impact GbR, Bonn, Germany'
_computing_publication_material 'WinGX publication routines (Farrugia, 1999)'
_computing_structure_refinement 'SHELXL-97 (Sheldrick, 2008)'
_computing_structure_solution 'SIR92 (Giacovazzo et al, 1993)'
_diffrn_ambient_temperature 200(2)
_diffrn_measured_fraction_theta_full 0.996
_diffrn_measured_fraction_theta_max 0.996
_diffrn_measurement_device_type 'Bruker APEX-II CCD'
_diffrn_measurement_method '\f and \w scans'
_diffrn_radiation_monochromator graphite
_diffrn_radiation_source 'fine-focus sealed tube'
_diffrn_radiation_type MoK\a
_diffrn_radiation_wavelength 0.71073
_diffrn_reflns_av_R_equivalents 0.0327
_diffrn_reflns_av_sigmaI/netI 0.0438
_diffrn_reflns_limit_h_max 15
_diffrn_reflns_limit_h_min -15
_diffrn_reflns_limit_k_max 15
_diffrn_reflns_limit_k_min -14
_diffrn_reflns_limit_l_max 25
_diffrn_reflns_limit_l_min -25
_diffrn_reflns_number 36418
_diffrn_reflns_theta_full 26.50
_diffrn_reflns_theta_max 26.50
_diffrn_reflns_theta_min 1.97
_diffrn_standards_number 0
_exptl_absorpt_coefficient_mu 0.400
_exptl_absorpt_correction_T_max 0.746
_exptl_absorpt_correction_T_min 0.686
_exptl_absorpt_correction_type multi-scan
_exptl_absorpt_process_details
;
SADABS, Bruker AXS Inc., Madison, 
Wisconsin, USA. 
;
_exptl_crystal_colour orange
_exptl_crystal_density_diffrn 1.321
_exptl_crystal_description block
_exptl_crystal_F_000 1076
_exptl_crystal_size_max 0.2
_exptl_crystal_size_mid 0.09
_exptl_crystal_size_min 0.09
_refine_diff_density_max 1.651
_refine_diff_density_min -0.645
_refine_diff_density_rms 0.085
_refine_ls_extinction_method none
_refine_ls_goodness_of_fit_ref 1.042
_refine_ls_hydrogen_treatment constr
_refine_ls_matrix_type full
_refine_ls_number_parameters 658
_refine_ls_number_reflns 10893
_refine_ls_number_restraints 2
_refine_ls_restrained_S_all 1.045
_refine_ls_R_factor_all 0.1056
_refine_ls_R_factor_gt 0.0683
_refine_ls_shift/su_max 0.002
_refine_ls_shift/su_mean 0.000
_refine_ls_structure_factor_coef Fsqd
_refine_ls_weighting_details 'calc w=1/[\s^2^(Fo^2^)+(0.1289P)^2^+2.0355P] where P=(Fo^2^+2Fc^2^)/3'
_refine_ls_weighting_scheme calc
_refine_ls_wR_factor_gt 0.1950
_refine_ls_wR_factor_ref 0.2235
_reflns_number_gt 7339
_reflns_number_total 10893
_reflns_threshold_expression >2\s(I)
_cod_data_source_file ic4017195_si_001_2.cif
_cod_data_source_block rd220512_0m
_cod_database_code 4336715

loop_
_symmetry_equiv_pos_as_xyz
'x, y, z'
'-x, -y, -z'

loop_
_atom_site_label
_atom_site_type_symbol
_atom_site_fract_x
_atom_site_fract_y
_atom_site_fract_z
_atom_site_U_iso_or_equiv
_atom_site_adp_type
_atom_site_occupancy
_atom_site_symmetry_multiplicity
_atom_site_calc_flag
_atom_site_refinement_flags
_atom_site_disorder_assembly
_atom_site_disorder_group
Co1 Co 0.82227(4) 0.24569(4) 0.15274(2) 0.03568(17) Uani 1 1 d . . .
N1 N 0.7633(3) 0.1450(3) 0.10216(16) 0.0392(7) Uani 1 1 d . . .
N2 N 0.6431(3) 0.4049(3) 0.13049(15) 0.0356(7) Uani 1 1 d . . .
N3 N 0.5596(3) 0.2659(3) 0.14505(15) 0.0349(7) Uani 1 1 d . . .
N4 N 0.7652(3) 0.1903(3) 0.24760(15) 0.0350(7) Uani 1 1 d . . .
N5 N 0.8693(3) 0.3483(3) 0.20546(15) 0.0357(7) Uani 1 1 d . . .
N6 N 0.6965(3) 0.3879(3) 0.28372(15) 0.0352(7) Uani 1 1 d . . .
N7 N 1.0058(3) 0.0940(3) 0.16086(19) 0.0493(8) Uani 1 1 d . . .
N8 N 0.8868(3) 0.3033(3) 0.05755(17) 0.0481(8) Uani 1 1 d . . .
C1 C 0.8440(4) 0.0616(4) 0.0606(2) 0.0528(11) Uani 1 1 d . . .
H1 H 0.9302 0.0390 0.0597 0.063 Uiso 1 1 calc R . .
C2 C 0.8070(4) 0.0083(4) 0.0198(2) 0.0528(11) Uani 1 1 d . . .
H2 H 0.8667 -0.0526 -0.0072 0.063 Uiso 1 1 calc R . .
C3 C 0.6810(4) 0.0455(4) 0.0189(2) 0.0481(10) Uani 1 1 d . . .
H3 H 0.6525 0.0121 -0.0099 0.058 Uiso 1 1 calc R . .
C4 C 0.5976(4) 0.1308(4) 0.06004(19) 0.0403(8) Uani 1 1 d . . .
H4 H 0.5106 0.1577 0.0601 0.048 Uiso 1 1 calc R . .
C5 C 0.6426(3) 0.1773(3) 0.10163(18) 0.0343(8) Uani 1 1 d . . .
C6 C 0.5434(3) 0.3895(3) 0.12526(18) 0.0351(8) Uani 1 1 d . . .
C7 C 0.4331(4) 0.4841(4) 0.1008(2) 0.0453(9) Uani 1 1 d . . .
H7 H 0.3648 0.4690 0.0971 0.054 Uiso 1 1 calc R . .
C8 C 0.4246(4) 0.6012(4) 0.0817(2) 0.0530(11) Uani 1 1 d . . .
H8 H 0.3494 0.6686 0.0655 0.064 Uiso 1 1 calc R . .
C9 C 0.5252(4) 0.6193(4) 0.0865(2) 0.0516(10) Uani 1 1 d . . .
H9 H 0.5209 0.6993 0.0738 0.062 Uiso 1 1 calc R . .
C10 C 0.6333(4) 0.5192(4) 0.1101(2) 0.0446(9) Uani 1 1 d . . .
H10 H 0.7038 0.5315 0.1120 0.054 Uiso 1 1 calc R . .
C11 C 0.4707(3) 0.2432(3) 0.18937(17) 0.0328(7) Uani 1 1 d . . .
C12 C 0.4804(3) 0.1239(3) 0.20191(19) 0.0377(8) Uani 1 1 d . . .
H12 H 0.5479 0.0574 0.1812 0.045 Uiso 1 1 calc R . .
C13 C 0.3932(3) 0.1014(4) 0.24401(19) 0.0387(8) Uani 1 1 d . . .
H13 H 0.4016 0.0195 0.2518 0.046 Uiso 1 1 calc R . .
C14 C 0.2930(3) 0.1962(4) 0.27549(18) 0.0388(8) Uani 1 1 d . . .
C15 C 0.2883(3) 0.3134(4) 0.26567(19) 0.0395(8) Uani 1 1 d . . .
H15 H 0.2234 0.3787 0.2883 0.047 Uiso 1 1 calc R . .
C16 C 0.3755(3) 0.3369(3) 0.22402(19) 0.0372(8) Uani 1 1 d . . .
H16 H 0.3708 0.4173 0.2189 0.045 Uiso 1 1 calc R . .
C17 C 0.1980(3) 0.1714(4) 0.31421(19) 0.0426(9) Uani 1 1 d . . .
C18 C 0.1201(3) 0.1476(4) 0.34416(19) 0.0420(9) Uani 1 1 d . . .
C19 C 0.0300(3) 0.1112(4) 0.38062(18) 0.0372(8) Uani 1 1 d . . .
C20 C 0.0354(3) -0.0013(4) 0.37316(19) 0.0428(9) Uani 1 1 d . . .
H20 H 0.0960 -0.0519 0.3420 0.051 Uiso 1 1 calc R . .
C21 C 0.0454(4) 1.0421(4) 0.58993(19) 0.0418(9) Uani 1 1 d . . .
C22 C 0.1333(3) 0.9659(4) 0.54522(19) 0.0404(9) Uani 1 1 d . . .
H22 H 0.1894 0.9921 0.5194 0.048 Uiso 1 1 calc R . .
C23 C 0.1414(3) 0.8521(3) 0.53723(18) 0.0368(8) Uani 1 1 d . . .
C24 C 0.0605(3) 0.8126(3) 0.57431(18) 0.0369(8) Uani 1 1 d . . .
H24 H 0.0662 0.7345 0.5693 0.044 Uiso 1 1 calc R . .
C25 C 0.0348(5) 1.1670(4) 0.5966(2) 0.0580(11) Uani 1 1 d . . .
H25A H -0.0369 1.2331 0.5730 0.087 Uiso 1 1 calc R . .
H25B H 0.1112 1.1704 0.5771 0.087 Uiso 1 1 calc R . .
H25C H 0.0232 1.1788 0.6441 0.087 Uiso 1 1 calc R . .
C26 C 0.2340(3) 0.7775(4) 0.48957(19) 0.0408(9) Uani 1 1 d . . .
C27 C 0.3113(3) 0.7179(4) 0.4495(2) 0.0430(9) Uani 1 1 d . . .
C28 C 0.4097(3) 0.6399(3) 0.40469(19) 0.0391(8) Uani 1 1 d . . .
C29 C 0.3878(3) 0.6331(4) 0.3405(2) 0.0427(9) Uani 1 1 d . . .
H29 H 0.3070 0.6832 0.3243 0.051 Uiso 1 1 calc R . .
C30 C 0.4836(3) 0.5535(4) 0.29997(19) 0.0408(9) Uani 1 1 d . . .
H30 H 0.4691 0.5501 0.2557 0.049 Uiso 1 1 calc R . .
C31 C 0.6008(3) 0.4787(3) 0.32450(17) 0.0344(8) Uani 1 1 d . . .
C32 C 0.6233(3) 0.4852(4) 0.38826(18) 0.0393(8) Uani 1 1 d . . .
H32 H 0.7035 0.4329 0.4049 0.047 Uiso 1 1 calc R . .
C33 C 0.5296(3) 0.5673(4) 0.42764(19) 0.0418(9) Uani 1 1 d . . .
H33 H 0.5464 0.5749 0.4705 0.050 Uiso 1 1 calc R . .
C34 C 0.6965(3) 0.2711(3) 0.29157(18) 0.0345(8) Uani 1 1 d . . .
C35 C 0.6241(4) 0.2418(4) 0.3444(2) 0.0474(10) Uani 1 1 d . . .
H35 H 0.5720 0.3011 0.3741 0.057 Uiso 1 1 calc R . .
C36 C 0.6299(4) 0.1267(5) 0.3521(2) 0.0550(11) Uani 1 1 d . . .
H36 H 0.5804 0.1059 0.3870 0.066 Uiso 1 1 calc R . .
C37 C 0.7079(4) 0.0400(4) 0.3092(2) 0.0531(11) Uani 1 1 d . . .
H37 H 0.7155 -0.0417 0.3153 0.064 Uiso 1 1 calc R . .
C38 C 0.7725(4) 0.0751(4) 0.2587(2) 0.0450(9) Uani 1 1 d . . .
H38 H 0.8261 0.0158 0.2293 0.054 Uiso 1 1 calc R . .
C39 C 0.7984(3) 0.4090(3) 0.25646(17) 0.0325(7) Uani 1 1 d . . .
C40 C 0.8238(4) 0.4920(4) 0.2818(2) 0.0456(9) Uani 1 1 d . . .
H40 H 0.7705 0.5379 0.3167 0.055 Uiso 1 1 calc R . .
C41 C 0.9264(4) 0.5077(4) 0.2565(2) 0.0499(10) Uani 1 1 d . . .
H41 H 0.9448 0.5637 0.2739 0.060 Uiso 1 1 calc R . .
C42 C 1.0024(3) 0.4411(4) 0.20536(19) 0.0420(9) Uani 1 1 d . . .
H42 H 1.0744 0.4492 0.1873 0.050 Uiso 1 1 calc R . .
C43 C 0.9708(3) 0.3638(4) 0.1819(2) 0.0415(9) Uani 1 1 d . . .
H43 H 1.0228 0.3178 0.1468 0.050 Uiso 1 1 calc R . .
C44 C 1.1091(4) 0.0312(4) 0.1671(2) 0.0450(9) Uani 1 1 d . . .
C45 C 1.2415(4) -0.0470(5) 0.1742(3) 0.0641(13) Uani 1 1 d . . .
H45A H 1.2872 -0.0027 0.1509 0.096 Uiso 1 1 calc R . .
H45B H 1.2690 -0.1244 0.1547 0.096 Uiso 1 1 calc R . .
H45C H 1.2581 -0.0667 0.2218 0.096 Uiso 1 1 calc R . .
C46 C 0.9079(4) 0.3397(4) 0.0051(2) 0.0499(10) Uani 1 1 d . . .
C47 C 0.9394(5) 0.3862(5) -0.0611(2) 0.0673(13) Uani 1 1 d . . .
H47A H 0.8644 0.4573 -0.0795 0.101 Uiso 1 1 calc R . .
H47B H 0.9726 0.3200 -0.0903 0.101 Uiso 1 1 calc R . .
H47C H 1.0025 0.4128 -0.0585 0.101 Uiso 1 1 calc R . .
B1 B 1.0950(5) 0.7395(6) 0.2081(4) 0.0683(17) Uani 1 1 d . . .
F1A F 1.1200(5) 0.7844(5) 0.1399(2) 0.1055(16) Uani 0.80 1 d P A 1
F2A F 1.1440(5) 0.6182(4) 0.2129(4) 0.123(2) Uani 0.80 1 d P A 1
F1B F 1.105(2) 0.629(2) 0.2726(12) 0.111(6) Uiso 0.20 1 d P A 2
F2B F 1.213(3) 0.684(3) 0.1875(14) 0.138(8) Uiso 0.20 1 d P A 2
F3 F 0.9711(4) 0.7871(5) 0.2138(3) 0.145(2) Uani 1 1 d . A .
F4 F 1.1278(4) 0.7928(3) 0.25012(17) 0.0918(11) Uani 1 1 d . A .
B2 B 0.7505(5) 0.7256(5) -0.0265(3) 0.0545(13) Uani 1 1 d . . .
F5 F 0.8191(3) 0.7834(3) -0.0541(2) 0.0946(11) Uani 1 1 d . . .
F6 F 0.7188(3) 0.6785(3) -0.07245(19) 0.0918(11) Uani 1 1 d . . .
F7 F 0.8186(4) 0.6270(3) 0.0207(2) 0.1005(11) Uani 1 1 d . . .
F8 F 0.6447(3) 0.8081(3) 0.00752(16) 0.0740(8) Uani 1 1 d . . .
N9A N 0.5435(9) 0.7945(9) 0.2169(5) 0.113(3) Uiso 0.70 1 d P B 1
C48A C 0.6309(9) 0.7896(8) 0.1890(5) 0.071(2) Uiso 0.70 1 d P B 1
C49A C 0.7345(10) 0.7786(11) 0.1565(5) 0.073(3) Uiso 0.70 1 d P B 1
H49A H 0.7850 0.6930 0.1455 0.109 Uiso 0.70 1 calc PR B 1
H49B H 0.7810 0.7978 0.1845 0.109 Uiso 0.70 1 calc PR B 1
H49C H 0.7154 0.8367 0.1152 0.109 Uiso 0.70 1 calc PR B 1
N9B N 0.584(2) 0.7970(19) 0.2603(11) 0.099(5) Uiso 0.30 1 d P C 2
C48B C 0.6542(17) 0.7897(16) 0.2180(10) 0.059(4) Uiso 0.30 1 d P C 2
C49B C 0.759(3) 0.794(3) 0.1601(12) 0.077(7) Uiso 0.30 1 d P C 2
H49D H 0.7644 0.8711 0.1594 0.115 Uiso 0.30 1 calc PR C 2
H49E H 0.7346 0.7916 0.1165 0.115 Uiso 0.30 1 calc PR C 2
H49F H 0.8398 0.7220 0.1695 0.115 Uiso 0.30 1 calc PR C 2
N10 N 0.1370(11) 0.4815(11) 0.5483(7) 0.207(5) Uiso 1 1 d . . .
C50 C 0.1601(13) 0.4643(13) 0.4928(9) 0.186(5) Uiso 1 1 d . . .
C51 C 0.1771(12) 0.4470(13) 0.4261(7) 0.199(5) Uiso 1 1 d . . .
H51A H 0.0961 0.4734 0.4085 0.299 Uiso 1 1 calc R . .
H51B H 0.2316 0.3586 0.4214 0.299 Uiso 1 1 calc R . .
H51C H 0.2156 0.4968 0.4010 0.299 Uiso 1 1 calc R . .
N11 N 0.5811(16) 0.8228(17) 0.5030(8) 0.156(6) Uiso 0.50 1 d PD . .
C52 C 0.5239(12) 0.8698(12) 0.4585(6) 0.085(3) Uiso 0.50 1 d PD . .
C53 C 0.4578(10) 0.9165(10) 0.4064(5) 0.069(3) Uiso 0.50 1 d PD . .
H53A H 0.5111 0.8839 0.3665 0.104 Uiso 0.50 1 calc PR . .
H53B H 0.4221 1.0076 0.4010 0.104 Uiso 0.50 1 calc PR . .
H53C H 0.3904 0.8932 0.4124 0.104 Uiso 0.50 1 calc PR . .

loop_
_atom_site_aniso_label
_atom_site_aniso_U_11
_atom_site_aniso_U_22
_atom_site_aniso_U_33
_atom_site_aniso_U_23
_atom_site_aniso_U_13
_atom_site_aniso_U_12
Co1 0.0299(3) 0.0360(3) 0.0420(3) -0.0118(2) 0.0090(2) -0.0166(2)
N1 0.0313(15) 0.0388(17) 0.0477(18) -0.0158(14) 0.0123(13) -0.0169(13)
N2 0.0384(16) 0.0319(16) 0.0375(16) -0.0080(12) 0.0062(13) -0.0181(13)
N3 0.0288(15) 0.0298(15) 0.0450(17) -0.0084(13) 0.0072(12) -0.0137(12)
N4 0.0296(15) 0.0292(15) 0.0451(17) -0.0027(13) -0.0020(13) -0.0135(12)
N5 0.0268(14) 0.0392(17) 0.0420(17) -0.0083(13) 0.0047(12) -0.0167(13)
N6 0.0297(15) 0.0350(16) 0.0402(16) -0.0089(13) 0.0078(12) -0.0156(13)
N7 0.0368(19) 0.0422(19) 0.067(2) -0.0164(16) 0.0102(16) -0.0176(16)
N8 0.053(2) 0.057(2) 0.043(2) -0.0148(16) 0.0168(16) -0.0342(18)
C1 0.041(2) 0.054(3) 0.067(3) -0.031(2) 0.019(2) -0.024(2)
C2 0.055(3) 0.052(3) 0.057(3) -0.029(2) 0.022(2) -0.028(2)
C3 0.061(3) 0.051(2) 0.042(2) -0.0141(18) 0.0052(19) -0.033(2)
C4 0.039(2) 0.040(2) 0.043(2) -0.0046(16) -0.0004(16) -0.0199(17)
C5 0.0347(18) 0.0289(18) 0.0388(19) -0.0064(14) 0.0072(15) -0.0161(15)
C6 0.0358(18) 0.0318(18) 0.0380(19) -0.0082(14) 0.0062(15) -0.0169(15)
C7 0.035(2) 0.038(2) 0.058(2) -0.0037(18) -0.0044(17) -0.0137(17)
C8 0.046(2) 0.040(2) 0.063(3) 0.0049(19) -0.006(2) -0.0143(19)
C9 0.061(3) 0.032(2) 0.058(3) -0.0014(18) 0.001(2) -0.0213(19)
C10 0.050(2) 0.037(2) 0.050(2) -0.0055(17) 0.0018(18) -0.0242(18)
C11 0.0236(16) 0.0354(19) 0.0377(18) -0.0042(14) -0.0007(13) -0.0128(14)
C12 0.0323(18) 0.0324(19) 0.044(2) -0.0066(15) 0.0061(15) -0.0129(15)
C13 0.0337(18) 0.0354(19) 0.045(2) -0.0055(16) 0.0050(16) -0.0163(16)
C14 0.0315(18) 0.046(2) 0.0379(19) -0.0050(16) 0.0032(15) -0.0185(16)
C15 0.0294(18) 0.042(2) 0.042(2) -0.0118(16) 0.0043(15) -0.0124(16)
C16 0.0321(18) 0.0357(19) 0.045(2) -0.0096(16) 0.0025(15) -0.0162(15)
C17 0.0353(19) 0.048(2) 0.040(2) -0.0068(17) 0.0063(16) -0.0177(17)
C18 0.0349(19) 0.045(2) 0.0368(19) -0.0037(16) 0.0054(16) -0.0130(16)
C19 0.0278(17) 0.041(2) 0.0339(18) -0.0023(15) 0.0035(14) -0.0113(15)
C20 0.037(2) 0.044(2) 0.036(2) -0.0087(16) 0.0057(16) -0.0103(17)
C21 0.038(2) 0.042(2) 0.043(2) -0.0046(16) -0.0041(16) -0.0171(17)
C22 0.0311(18) 0.045(2) 0.042(2) -0.0018(16) 0.0029(15) -0.0182(16)
C23 0.0248(16) 0.041(2) 0.0349(18) -0.0045(15) -0.0003(14) -0.0080(15)
C24 0.0303(18) 0.0364(19) 0.0372(19) -0.0060(15) 0.0051(15) -0.0113(15)
C25 0.061(3) 0.051(3) 0.066(3) -0.011(2) -0.002(2) -0.028(2)
C26 0.0311(18) 0.047(2) 0.037(2) -0.0048(16) 0.0047(15) -0.0143(16)
C27 0.0306(19) 0.046(2) 0.045(2) -0.0058(17) 0.0070(16) -0.0143(17)
C28 0.0310(18) 0.039(2) 0.042(2) -0.0069(16) 0.0092(15) -0.0142(16)
C29 0.0265(17) 0.045(2) 0.046(2) -0.0044(17) -0.0001(15) -0.0088(16)
C30 0.0353(19) 0.046(2) 0.0376(19) -0.0069(16) 0.0004(15) -0.0160(17)
C31 0.0300(17) 0.0332(18) 0.0358(18) -0.0042(14) 0.0054(14) -0.0131(15)
C32 0.0293(18) 0.044(2) 0.0366(19) -0.0024(16) 0.0007(15) -0.0119(16)
C33 0.0360(19) 0.051(2) 0.0342(19) -0.0088(16) 0.0039(15) -0.0173(17)
C34 0.0291(17) 0.0365(19) 0.0383(19) 0.0016(15) -0.0048(14) -0.0168(15)
C35 0.047(2) 0.060(3) 0.045(2) -0.0046(19) 0.0070(18) -0.035(2)
C36 0.066(3) 0.068(3) 0.047(2) 0.012(2) -0.006(2) -0.050(3)
C37 0.065(3) 0.046(2) 0.059(3) 0.011(2) -0.019(2) -0.036(2)
C38 0.044(2) 0.033(2) 0.056(2) 0.0017(17) -0.0103(18) -0.0169(17)
C39 0.0313(17) 0.0306(18) 0.0348(18) -0.0012(14) 0.0012(14) -0.0153(14)
C40 0.049(2) 0.049(2) 0.046(2) -0.0170(18) 0.0122(18) -0.0291(19)
C41 0.057(3) 0.053(3) 0.056(2) -0.006(2) -0.003(2) -0.039(2)
C42 0.0344(19) 0.050(2) 0.047(2) 0.0038(18) -0.0038(16) -0.0259(18)
C43 0.0302(18) 0.047(2) 0.047(2) -0.0044(17) 0.0066(16) -0.0201(17)
C44 0.040(2) 0.044(2) 0.054(2) -0.0147(18) 0.0084(18) -0.0217(19)
C45 0.036(2) 0.074(3) 0.081(3) -0.012(3) -0.001(2) -0.025(2)
C46 0.036(2) 0.053(3) 0.061(3) -0.017(2) 0.0045(19) -0.0196(19)
C47 0.074(3) 0.083(4) 0.048(3) -0.006(2) 0.001(2) -0.041(3)
B1 0.051(3) 0.053(3) 0.110(5) -0.032(3) 0.003(3) -0.027(3)
F1A 0.159(5) 0.115(4) 0.080(3) -0.029(3) -0.001(3) -0.090(4)
F2A 0.114(4) 0.041(2) 0.199(6) -0.026(3) -0.001(4) -0.022(2)
F3 0.068(2) 0.126(4) 0.239(6) -0.072(4) -0.021(3) -0.024(2)
F4 0.124(3) 0.100(3) 0.085(2) -0.0028(19) -0.026(2) -0.076(2)
B2 0.038(2) 0.054(3) 0.078(4) -0.017(3) -0.008(2) -0.023(2)
F5 0.079(2) 0.094(2) 0.123(3) -0.042(2) 0.041(2) -0.0531(19)
F6 0.082(2) 0.083(2) 0.112(3) -0.0430(19) -0.0340(19) -0.0229(18)
F7 0.098(3) 0.085(2) 0.108(3) -0.007(2) -0.037(2) -0.028(2)
F8 0.0545(16) 0.082(2) 0.098(2) -0.0340(17) 0.0135(15) -0.0391(15)

loop_
_atom_type_symbol
_atom_type_description
_atom_type_scat_dispersion_real
_atom_type_scat_dispersion_imag
_atom_type_scat_source
C C 0.0033 0.0016 'International Tables Vol C Tables 4.2.6.8 and 6.1.1.4'
H H 0.0000 0.0000 'International Tables Vol C Tables 4.2.6.8 and 6.1.1.4'
B B 0.0013 0.0007 'International Tables Vol C Tables 4.2.6.8 and 6.1.1.4'
N N 0.0061 0.0033 'International Tables Vol C Tables 4.2.6.8 and 6.1.1.4'
F F 0.0171 0.0103 'International Tables Vol C Tables 4.2.6.8 and 6.1.1.4'
Co Co 0.3494 0.9721 'International Tables Vol C Tables 4.2.6.8 and 6.1.1.4'

loop_
_geom_angle_atom_site_label_1
_geom_angle_atom_site_label_2
_geom_angle_atom_site_label_3
_geom_angle
_geom_angle_site_symmetry_1
_geom_angle_site_symmetry_3
N4 Co1 N5 82.91(12) . .
N4 Co1 N8 177.44(13) . .
N5 Co1 N8 94.87(12) . .
N4 Co1 N7 91.82(13) . .
N5 Co1 N7 90.15(13) . .
N8 Co1 N7 86.91(14) . .
N4 Co1 N1 94.74(12) . .
N5 Co1 N1 176.49(11) . .
N8 Co1 N1 87.54(13) . .
N7 Co1 N1 92.53(13) . .
N4 Co1 N2 95.81(11) . .
N5 Co1 N2 91.90(11) . .
N8 Co1 N2 85.50(13) . .
N7 Co1 N2 172.28(12) . .
N1 Co1 N2 85.74(12) . .
C5 N1 C1 117.4(3) . .
C5 N1 Co1 120.7(2) . .
C1 N1 Co1 121.0(3) . .
C6 N2 C10 117.1(3) . .
C6 N2 Co1 120.9(2) . .
C10 N2 Co1 121.0(3) . .
C11 N3 C5 120.9(3) . .
C11 N3 C6 121.1(3) . .
C5 N3 C6 114.7(3) . .
C34 N4 C38 118.3(3) . .
C34 N4 Co1 122.5(2) . .
C38 N4 Co1 117.3(3) . .
C39 N5 C43 118.5(3) . .
C39 N5 Co1 123.6(2) . .
C43 N5 Co1 117.6(2) . .
C39 N6 C34 124.8(3) . .
C39 N6 C31 117.6(3) . .
C34 N6 C31 114.9(3) . .
C44 N7 Co1 166.4(3) . .
C46 N8 Co1 172.4(4) . .
N1 C1 C2 123.1(4) . .
N1 C1 H1 118.5 . .
C2 C1 H1 118.5 . .
C1 C2 C3 118.5(4) . .
C1 C2 H2 120.8 . .
C3 C2 H2 120.8 . .
C4 C3 C2 119.4(4) . .
C4 C3 H3 120.3 . .
C2 C3 H3 120.3 . .
C3 C4 C5 118.7(4) . .
C3 C4 H4 120.6 . .
C5 C4 H4 120.6 . .
N1 C5 C4 122.9(3) . .
N1 C5 N3 116.4(3) . .
C4 C5 N3 120.7(3) . .
N2 C6 C7 123.4(3) . .
N2 C6 N3 115.2(3) . .
C7 C6 N3 121.4(3) . .
C6 C7 C8 118.2(4) . .
C6 C7 H7 120.9 . .
C8 C7 H7 120.9 . .
C9 C8 C7 119.5(4) . .
C9 C8 H8 120.2 . .
C7 C8 H8 120.2 . .
C8 C9 C10 118.7(4) . .
C8 C9 H9 120.6 . .
C10 C9 H9 120.6 . .
N2 C10 C9 123.0(4) . .
N2 C10 H10 118.5 . .
C9 C10 H10 118.5 . .
C12 C11 C16 118.3(3) . .
C12 C11 N3 120.2(3) . .
C16 C11 N3 121.5(3) . .
C13 C12 C11 120.6(3) . .
C13 C12 H12 119.7 . .
C11 C12 H12 119.7 . .
C12 C13 C14 121.5(4) . .
C12 C13 H13 119.2 . .
C14 C13 H13 119.2 . .
C13 C14 C15 117.3(3) . .
C13 C14 C17 119.7(4) . .
C15 C14 C17 123.0(3) . .
C16 C15 C14 121.7(3) . .
C16 C15 H15 119.2 . .
C14 C15 H15 119.2 . .
C15 C16 C11 120.4(3) . .
C15 C16 H16 119.8 . .
C11 C16 H16 119.8 . .
C18 C17 C14 177.1(4) . .
C17 C18 C19 176.8(4) . .
C20 C19 C24 119.5(3) . 2_566
C20 C19 C18 120.3(3) . .
C24 C19 C18 120.2(4) 2_566 .
C19 C20 C21 121.7(3) . 2_566
C19 C20 H20 119.1 . .
C21 C20 H20 119.1 2_566 .
C22 C21 C20 117.9(4) . 2_566
C22 C21 C25 121.1(4) . .
C20 C21 C25 121.0(4) 2_566 .
C21 C22 C23 121.5(3) . .
C21 C22 H22 119.2 . .
C23 C22 H22 119.2 . .
C24 C23 C22 120.1(3) . .
C24 C23 C26 120.9(4) . .
C22 C23 C26 119.0(3) . .
C23 C24 C19 119.4(4) . 2_566
C23 C24 H24 120.3 . .
C19 C24 H24 120.3 2_566 .
C21 C25 H25A 109.5 . .
C21 C25 H25B 109.5 . .
H25A C25 H25B 109.5 . .
C21 C25 H25C 109.5 . .
H25A C25 H25C 109.5 . .
H25B C25 H25C 109.5 . .
C27 C26 C23 178.4(4) . .
C26 C27 C28 176.1(4) . .
C29 C28 C33 119.5(3) . .
C29 C28 C27 122.0(3) . .
C33 C28 C27 118.5(3) . .
C30 C29 C28 120.2(3) . .
C30 C29 H29 119.9 . .
C28 C29 H29 119.9 . .
C29 C30 C31 119.5(3) . .
C29 C30 H30 120.2 . .
C31 C30 H30 120.2 . .
C32 C31 C30 120.5(3) . .
C32 C31 N6 120.7(3) . .
C30 C31 N6 118.6(3) . .
C33 C32 C31 120.0(3) . .
C33 C32 H32 120.0 . .
C31 C32 H32 120.0 . .
C32 C33 C28 120.1(4) . .
C32 C33 H33 119.9 . .
C28 C33 H33 119.9 . .
N4 C34 C35 120.9(3) . .
N4 C34 N6 118.9(3) . .
C35 C34 N6 120.2(3) . .
C36 C35 C34 118.8(4) . .
C36 C35 H35 120.6 . .
C34 C35 H35 120.6 . .
C35 C36 C37 120.2(4) . .
C35 C36 H36 119.9 . .
C37 C36 H36 119.9 . .
C38 C37 C36 118.0(4) . .
C38 C37 H37 121.0 . .
C36 C37 H37 121.0 . .
C37 C38 N4 123.6(4) . .
C37 C38 H38 118.2 . .
N4 C38 H38 118.2 . .
N5 C39 C40 120.5(3) . .
N5 C39 N6 118.8(3) . .
C40 C39 N6 120.7(3) . .
C41 C40 C39 119.9(4) . .
C41 C40 H40 120.0 . .
C39 C40 H40 120.0 . .
C40 C41 C42 119.3(4) . .
C40 C41 H41 120.3 . .
C42 C41 H41 120.3 . .
C43 C42 C41 117.8(3) . .
C43 C42 H42 121.1 . .
C41 C42 H42 121.1 . .
C42 C43 N5 123.8(4) . .
C42 C43 H43 118.1 . .
N5 C43 H43 118.1 . .
N7 C44 C45 178.8(5) . .
C44 C45 H45A 109.5 . .
C44 C45 H45B 109.5 . .
H45A C45 H45B 109.5 . .
C44 C45 H45C 109.5 . .
H45A C45 H45C 109.5 . .
H45B C45 H45C 109.5 . .
N8 C46 C47 177.6(5) . .
C46 C47 H47A 109.5 . .
C46 C47 H47B 109.5 . .
H47A C47 H47B 109.5 . .
C46 C47 H47C 109.5 . .
H47A C47 H47C 109.5 . .
H47B C47 H47C 109.5 . .
F2A B1 F2B 66.1(13) . .
F2A B1 F3 108.6(5) . .
F2B B1 F3 164.6(14) . .
F2A B1 F4 119.7(6) . .
F2B B1 F4 86.8(13) . .
F3 B1 F4 107.9(5) . .
F2A B1 F1A 108.0(6) . .
F2B B1 F1A 66.5(13) . .
F3 B1 F1A 103.4(6) . .
F4 B1 F1A 108.1(5) . .
F2A B1 F1B 47.2(8) . .
F2B B1 F1B 96.1(15) . .
F3 B1 F1B 89.3(9) . .
F4 B1 F1B 87.6(9) . .
F1A B1 F1B 155.1(10) . .
F5 B2 F6 112.6(5) . .
F5 B2 F8 109.3(4) . .
F6 B2 F8 110.5(4) . .
F5 B2 F7 109.5(4) . .
F6 B2 F7 107.9(4) . .
F8 B2 F7 106.8(5) . .
N9A C48A C49A 177.5(11) . .
N9B C48B C49B 172(2) . .
C48B C49B H49D 109.5 . .
C48B C49B H49E 109.5 . .
H49D C49B H49E 109.5 . .
C48B C49B H49F 109.5 . .
H49D C49B H49F 109.5 . .
H49E C49B H49F 109.5 . .
N10 C50 C51 175.2(17) . .
C50 C51 H51A 109.5 . .
C50 C51 H51B 109.5 . .
H51A C51 H51B 109.5 . .
C50 C51 H51C 109.5 . .
H51A C51 H51C 109.5 . .
H51B C51 H51C 109.5 . .
N11 C52 C53 175.7(17) . .
C52 C53 H53A 109.5 . .
C52 C53 H53B 109.5 . .
H53A C53 H53B 109.5 . .
C52 C53 H53C 109.5 . .
H53A C53 H53C 109.5 . .
H53B C53 H53C 109.5 . .

loop_
_geom_bond_atom_site_label_1
_geom_bond_atom_site_label_2
_geom_bond_distance
_geom_bond_site_symmetry_2
Co1 N4 2.076(3) .
Co1 N5 2.093(3) .
Co1 N8 2.126(3) .
Co1 N7 2.130(3) .
Co1 N1 2.141(3) .
Co1 N2 2.169(3) .
N1 C5 1.333(5) .
N1 C1 1.355(5) .
N2 C6 1.338(5) .
N2 C10 1.346(5) .
N3 C11 1.416(4) .
N3 C5 1.421(4) .
N3 C6 1.427(5) .
N4 C34 1.337(5) .
N4 C38 1.357(5) .
N5 C39 1.335(4) .
N5 C43 1.355(4) .
N6 C39 1.412(4) .
N6 C34 1.417(5) .
N6 C31 1.450(4) .
N7 C44 1.134(5) .
N8 C46 1.130(5) .
C1 C2 1.373(6) .
C1 H1 0.9500 .
C2 C3 1.383(6) .
C2 H2 0.9500 .
C3 C4 1.372(5) .
C3 H3 0.9500 .
C4 C5 1.389(5) .
C4 H4 0.9500 .
C6 C7 1.380(5) .
C7 C8 1.383(6) .
C7 H7 0.9500 .
C8 C9 1.367(6) .
C8 H8 0.9500 .
C9 C10 1.382(6) .
C9 H9 0.9500 .
C10 H10 0.9500 .
C11 C12 1.394(5) .
C11 C16 1.395(5) .
C12 C13 1.377(5) .
C12 H12 0.9500 .
C13 C14 1.394(5) .
C13 H13 0.9500 .
C14 C15 1.394(5) .
C14 C17 1.437(5) .
C15 C16 1.379(5) .
C15 H15 0.9500 .
C16 H16 0.9500 .
C17 C18 1.188(5) .
C18 C19 1.447(5) .
C19 C20 1.384(6) .
C19 C24 1.402(5) 2_566
C20 C21 1.390(5) 2_566
C20 H20 0.9500 .
C21 C22 1.384(5) .
C21 C20 1.390(5) 2_566
C21 C25 1.505(6) .
C22 C23 1.390(6) .
C22 H22 0.9500 .
C23 C24 1.382(5) .
C23 C26 1.439(5) .
C24 C19 1.402(5) 2_566
C24 H24 0.9500 .
C25 H25A 0.9800 .
C25 H25B 0.9800 .
C25 H25C 0.9800 .
C26 C27 1.193(5) .
C27 C28 1.446(5) .
C28 C29 1.390(6) .
C28 C33 1.399(5) .
C29 C30 1.386(5) .
C29 H29 0.9500 .
C30 C31 1.388(5) .
C30 H30 0.9500 .
C31 C32 1.383(5) .
C32 C33 1.375(5) .
C32 H32 0.9500 .
C33 H33 0.9500 .
C34 C35 1.406(5) .
C35 C36 1.365(6) .
C35 H35 0.9500 .
C36 C37 1.386(7) .
C36 H36 0.9500 .
C37 C38 1.348(6) .
C37 H37 0.9500 .
C38 H38 0.9500 .
C39 C40 1.387(5) .
C40 C41 1.377(6) .
C40 H40 0.9500 .
C41 C42 1.382(6) .
C41 H41 0.9500 .
C42 C43 1.352(6) .
C42 H42 0.9500 .
C43 H43 0.9500 .
C44 C45 1.447(6) .
C45 H45A 0.9800 .
C45 H45B 0.9800 .
C45 H45C 0.9800 .
C46 C47 1.447(7) .
C47 H47A 0.9800 .
C47 H47B 0.9800 .
C47 H47C 0.9800 .
B1 F2A 1.306(7) .
B1 F2B 1.31(3) .
B1 F3 1.333(7) .
B1 F4 1.360(7) .
B1 F1A 1.450(9) .
B1 F1B 1.69(2) .
B2 F5 1.351(6) .
B2 F6 1.360(6) .
B2 F8 1.386(6) .
B2 F7 1.393(7) .
N9A C48A 1.119(11) .
C48A C49A 1.302(13) .
C49A H49A 0.9800 .
C49A H49B 0.9800 .
C49A H49C 0.9800 .
N9B C48B 1.11(2) .
C48B C49B 1.63(3) .
C49B H49D 0.9800 .
C49B H49E 0.9800 .
C49B H49F 0.9800 .
N10 C50 1.154(16) .
C50 C51 1.380(17) .
C51 H51A 0.9800 .
C51 H51B 0.9800 .
C51 H51C 0.9800 .
N11 C52 1.119(14) .
C52 C53 1.298(13) .
C53 H53A 0.9800 .
C53 H53B 0.9800 .
C53 H53C 0.9800 .
